data_7012043
loop_
_publ_author_name
'Bishop, Michael M.'
'Lindoy, Leonard F.'
'Miller, Daniel J.'
'Turner, Peter'

_publ_section_title
;
 A comparative investigation of supramolecular structures involving
 copper(ii) complexes of imidazolinylalkanimidamides
;
_journal_issue 22
_journal_name_full 'Journal of the Chemical Society, Dalton Transactions'
_journal_page_first 4128
_journal_paper_doi 10.1039/b207031f
_journal_year 2002
_chemical_formula_sum 'C36 H34 Cu N8 O2'
_chemical_formula_weight 674.25
_chemical_name_systematic
; 
? 
;
_space_group_IT_number 14
_symmetry_cell_setting monoclinic
_symmetry_Int_Tables_number 14
_symmetry_space_group_name_Hall '-P 2yn'
_symmetry_space_group_name_H-M 'P 1 21/n 1'
_atom_sites_solution_hydrogens geom
_atom_sites_solution_primary direct
_atom_sites_solution_secondary difmap
_audit_creation_method SHELXL-97
_cell_angle_alpha 90.00
_cell_angle_beta 108.662(4)
_cell_angle_gamma 90.00
_cell_formula_units_Z 8
_cell_length_a 13.184(3)
_cell_length_b 27.498(7)
_cell_length_c 19.121(5)
_cell_measurement_reflns_used 1000
_cell_measurement_temperature 150(2)
_cell_measurement_theta_max 26.592
_cell_measurement_theta_min 2.705
_cell_volume 6568(3)
_computing_cell_refinement 'SAINT (Bruker,1995)'
_computing_data_collection 'SMART (Bruker,1995)'
_computing_data_reduction 'SAINT and XPREP (Bruker 1995)'
_computing_molecular_graphics
;
teXsan for Windows (MSC, 1997) 
xtal 3.6 (Hall,du Boulay, D.J. & Olthof-Hazekamp, R. 1999)
ORTEPII  (Johnson,C.K., 1976). 
WinGX (Farrugia, 1999)
;
_computing_structure_refinement 'SHELXL-97 (Sheldrick, 1997)'
_computing_structure_solution 'SIR97 (Altomare, et. al. 1997)'
_diffrn_ambient_temperature 150(2)
_diffrn_crystal_treatment
;
attached with Exxon Paratone N, to a short length 
of fibre supported on a thin piece of copper wire 
inserted in a copper mounting pin.  The crystal was 
quenched in a cold nitrogen gas stream from an 
Oxford Cryosystems Cryostream. 
;
_diffrn_measured_fraction_theta_full 0.933
_diffrn_measured_fraction_theta_max 0.933
_diffrn_measurement_device_type 'Bruker SMART 1000 CCD'
_diffrn_measurement_method \w
_diffrn_radiation_monochromator graphite
_diffrn_radiation_source 'sealed tube'
_diffrn_radiation_type MoK\a
_diffrn_radiation_wavelength 0.71073
_diffrn_reflns_av_R_equivalents 0.0368
_diffrn_reflns_av_sigmaI/netI 0.0412
_diffrn_reflns_limit_h_max 16
_diffrn_reflns_limit_h_min -16
_diffrn_reflns_limit_k_max 36
_diffrn_reflns_limit_k_min -36
_diffrn_reflns_limit_l_max 25
_diffrn_reflns_limit_l_min -25
_diffrn_reflns_number 57558
_diffrn_reflns_theta_full 28.30
_diffrn_reflns_theta_max 28.30
_diffrn_reflns_theta_min 1.35
_diffrn_standards_decay_% 0.00
_diffrn_standards_number 393
_exptl_absorpt_coefficient_mu 0.711
_exptl_absorpt_correction_T_max 0.905
_exptl_absorpt_correction_T_min 0.788
_exptl_absorpt_correction_type gaussian
_exptl_absorpt_process_details
;
Gaussian (Coppens et al., 1965) 
XPREP  (Bruker, 1995)
;
_exptl_crystal_colour purple
_exptl_crystal_density_diffrn 1.364
_exptl_crystal_density_method 'not measured'
_exptl_crystal_description prism
_exptl_crystal_F_000 2808
_exptl_crystal_size_max 0.366
_exptl_crystal_size_mid 0.333
_exptl_crystal_size_min 0.149
_refine_diff_density_max 0.665
_refine_diff_density_min -0.434
_refine_diff_density_rms 0.058
_refine_ls_extinction_method none
_refine_ls_goodness_of_fit_ref 1.270
_refine_ls_hydrogen_treatment mixed
_refine_ls_matrix_type full
_refine_ls_number_parameters 878
_refine_ls_number_reflns 15233
_refine_ls_number_restraints 1
_refine_ls_restrained_S_all 1.270
_refine_ls_R_factor_all 0.0623
_refine_ls_R_factor_gt 0.0375
_refine_ls_shift/su_max 0.001
_refine_ls_shift/su_mean 0.000
_refine_ls_structure_factor_coef Fsqd
_refine_ls_weighting_details 'calc w=1/[\s^2^(Fo^2^)+(0.03P)^2^] where P=(Fo^2^+2Fc^2^)/3'
_refine_ls_weighting_scheme calc
_refine_ls_wR_factor_gt 0.0820
_refine_ls_wR_factor_ref 0.0869
_reflns_number_gt 10799
_reflns_number_total 15233
_reflns_threshold_expression >2sigma(I)
_cod_data_source_file b207031f.txt
_cod_data_source_block lfl45
_cod_depositor_comments
;
The following automatic conversions were performed:
'_exptl_absorpt_correction_type' value 'Gaussian' changed to 'gaussian'
according to '/home/saulius/struct/CIF-dictionaries/cif_core.dic'
dictionary named 'cif_core.dic' version 2.4.1 from 2010-06-29.

Automatic conversion script
Id: cif_fix_enum 1527 2010-12-29 10:47:43Z saulius 
;
_cod_original_cell_volume 6567(3)
_cod_original_sg_symbol_H-M 'P 21/n     '
_cod_database_code 7012043

loop_
_symmetry_equiv_pos_as_xyz
'x, y, z'
'-x+1/2, y+1/2, -z+1/2'
'-x, -y, -z'
'x-1/2, -y-1/2, z-1/2'

loop_
_atom_site_label
_atom_site_type_symbol
_atom_site_fract_x
_atom_site_fract_y
_atom_site_fract_z
_atom_site_U_iso_or_equiv
_atom_site_adp_type
_atom_site_occupancy
_atom_site_symmetry_multiplicity
_atom_site_calc_flag
_atom_site_refinement_flags
_atom_site_disorder_assembly
_atom_site_disorder_group
Cu1 Cu 0.322530(18) 0.269440(9) 0.141115(12) 0.02354(7) Uani 1 1 d . . .
O1 O 0.07497(11) 0.26908(6) 0.15836(8) 0.0355(4) Uani 1 1 d . . .
O2 O 0.56655(10) 0.31871(5) 0.15958(7) 0.0285(3) Uani 1 1 d . . .
N1 N 0.17277(12) 0.28067(6) 0.07815(8) 0.0233(4) Uani 1 1 d . . .
N2 N 0.03568(13) 0.28466(6) -0.02876(9) 0.0237(4) Uani 1 1 d . . .
N3 N 0.20371(12) 0.29439(6) -0.03901(8) 0.0235(4) Uani 1 1 d . . .
H3N H 0.0079(16) 0.2847(7) -0.0744(11) 0.029(6) Uiso 1 1 d . . .
N4 N 0.36559(14) 0.29424(7) 0.06072(9) 0.0293(4) Uani 1 1 d . . .
H4N H 0.4276(17) 0.3001(8) 0.0712(12) 0.041(7) Uiso 1 1 d . . .
N5 N 0.46905(12) 0.26947(6) 0.21345(8) 0.0213(3) Uani 1 1 d . . .
N6 N 0.60230(13) 0.24887(7) 0.31667(9) 0.0256(4) Uani 1 1 d . . .
H6N H 0.6318(15) 0.2336(7) 0.3550(11) 0.025(6) Uiso 1 1 d . . .
N7 N 0.43833(12) 0.21695(6) 0.30803(8) 0.0249(4) Uani 1 1 d . . .
N8 N 0.28225(14) 0.22436(7) 0.20515(10) 0.0308(4) Uani 1 1 d D . .
H8N H 0.2201(12) 0.2173(7) 0.1938(11) 0.033(6) Uiso 1 1 d D . .
C1 C 0.08053(15) 0.27488(7) 0.09645(11) 0.0260(5) Uani 1 1 d . . .
C2 C -0.01811(15) 0.27522(7) 0.02578(10) 0.0228(4) Uani 1 1 d . . .
C3 C 0.14258(15) 0.28677(7) 0.00304(10) 0.0217(4) Uani 1 1 d . . .
C4 C 0.31167(15) 0.30087(7) -0.00793(10) 0.0252(4) Uani 1 1 d . . .
C5 C 0.36532(16) 0.31751(9) -0.06273(11) 0.0385(6) Uani 1 1 d . . .
H5A H 0.3390 0.2968 -0.1072 0.046 Uiso 1 1 calc R . .
H5B H 0.3414 0.3512 -0.0778 0.046 Uiso 1 1 calc R . .
C6 C 0.48512(18) 0.31688(12) -0.03805(14) 0.0676(9) Uani 1 1 d . . .
H6A H 0.5131 0.3382 0.0049 0.101 Uiso 1 1 calc R . .
H6B H 0.5100 0.3283 -0.0783 0.101 Uiso 1 1 calc R . .
H6C H 0.5107 0.2836 -0.0246 0.101 Uiso 1 1 calc R . .
C7 C -0.09311(14) 0.31583(7) 0.03129(10) 0.0215(4) Uani 1 1 d . . .
C8 C -0.09310(17) 0.35983(7) -0.00313(11) 0.0312(5) Uani 1 1 d . . .
H8 H -0.0439 0.3653 -0.0293 0.037 Uiso 1 1 calc R . .
C9 C -0.1643(2) 0.39608(8) 0.00014(13) 0.0434(6) Uani 1 1 d . . .
H9 H -0.1642 0.4261 -0.0244 0.052 Uiso 1 1 calc R . .
C10 C -0.23510(19) 0.38898(8) 0.03855(12) 0.0427(6) Uani 1 1 d . . .
H10 H -0.2854 0.4136 0.0392 0.051 Uiso 1 1 calc R . .
C11 C -0.23279(16) 0.34575(8) 0.07638(11) 0.0337(5) Uani 1 1 d . . .
H11 H -0.2802 0.3410 0.1042 0.040 Uiso 1 1 calc R . .
C12 C -0.16126(15) 0.30963(7) 0.07352(10) 0.0260(5) Uani 1 1 d . . .
H12 H -0.1584 0.2804 0.1005 0.031 Uiso 1 1 calc R . .
C13 C -0.06929(17) 0.22455(7) 0.01371(11) 0.0279(5) Uani 1 1 d . . .
C14 C -0.17778(18) 0.21740(8) -0.01652(13) 0.0403(6) Uani 1 1 d . . .
H14 H -0.2247 0.2444 -0.0315 0.048 Uiso 1 1 calc R . .
C15 C -0.2192(2) 0.16940(10) -0.02519(14) 0.0531(7) Uani 1 1 d . . .
H15 H -0.2940 0.1640 -0.0460 0.064 Uiso 1 1 calc R . .
C16 C -0.1501(2) 0.13072(9) -0.00329(14) 0.0520(7) Uani 1 1 d . . .
H16 H -0.1780 0.0986 -0.0076 0.062 Uiso 1 1 calc R . .
C17 C -0.0426(2) 0.13772(9) 0.02440(14) 0.0530(7) Uani 1 1 d . . .
H17 H 0.0042 0.1106 0.0378 0.064 Uiso 1 1 calc R . .
C18 C -0.0019(2) 0.18404(8) 0.03297(13) 0.0421(6) Uani 1 1 d . . .
H18 H 0.0733 0.1887 0.0523 0.051 Uiso 1 1 calc R . .
C19 C 0.55944(15) 0.29311(7) 0.20983(10) 0.0223(4) Uani 1 1 d . . .
C20 C 0.65476(14) 0.28188(7) 0.28010(10) 0.0226(4) Uani 1 1 d . . .
C21 C 0.49822(15) 0.24402(7) 0.27895(10) 0.0219(4) Uani 1 1 d . . .
C22 C 0.33313(15) 0.20855(7) 0.27057(11) 0.0263(5) Uani 1 1 d . . .
C23 C 0.27991(17) 0.17779(9) 0.31378(13) 0.0440(6) Uani 1 1 d . . .
H23A H 0.3252 0.1487 0.3313 0.053 Uiso 1 1 calc R . .
H23B H 0.2802 0.1965 0.3581 0.053 Uiso 1 1 calc R . .
C24 C 0.16913(18) 0.16085(10) 0.27706(14) 0.0556(7) Uani 1 1 d . . .
H24A H 0.1228 0.1889 0.2575 0.083 Uiso 1 1 calc R . .
H24B H 0.1432 0.1436 0.3128 0.083 Uiso 1 1 calc R . .
H24C H 0.1680 0.1389 0.2364 0.083 Uiso 1 1 calc R . .
C25 C 0.69195(15) 0.32858(8) 0.32426(11) 0.0276(5) Uani 1 1 d . . .
C26 C 0.72336(19) 0.36835(8) 0.29221(13) 0.0443(6) Uani 1 1 d . . .
H26 H 0.7225 0.3665 0.2424 0.053 Uiso 1 1 calc R . .
C27 C 0.7560(2) 0.41079(9) 0.33145(15) 0.0560(7) Uani 1 1 d . . .
H27 H 0.7774 0.4378 0.3084 0.067 Uiso 1 1 calc R . .
C28 C 0.7580(2) 0.41433(10) 0.40354(15) 0.0536(7) Uani 1 1 d . . .
H28 H 0.7810 0.4435 0.4307 0.064 Uiso 1 1 calc R . .
C29 C 0.7262(2) 0.37523(10) 0.43563(14) 0.0538(7) Uani 1 1 d . . .
H29 H 0.7269 0.3775 0.4854 0.065 Uiso 1 1 calc R . .
C30 C 0.69312(18) 0.33238(9) 0.39680(12) 0.0405(6) Uani 1 1 d . . .
H30 H 0.6712 0.3056 0.4199 0.049 Uiso 1 1 calc R . .
C31 C 0.74156(15) 0.25546(7) 0.25741(10) 0.0231(4) Uani 1 1 d . . .
C32 C 0.84684(16) 0.27032(8) 0.27783(11) 0.0316(5) Uani 1 1 d . . .
H32 H 0.8689 0.2981 0.3084 0.038 Uiso 1 1 calc R . .
C33 C 0.92093(17) 0.24492(9) 0.25408(13) 0.0394(6) Uani 1 1 d . . .
H33 H 0.9931 0.2557 0.2681 0.047 Uiso 1 1 calc R . .
C34 C 0.89048(18) 0.20444(8) 0.21048(13) 0.0395(6) Uani 1 1 d . . .
H34 H 0.9413 0.1871 0.1945 0.047 Uiso 1 1 calc R . .
C35 C 0.78599(19) 0.18920(8) 0.19021(14) 0.0449(6) Uani 1 1 d . . .
H35 H 0.7645 0.1612 0.1601 0.054 Uiso 1 1 calc R . .
C36 C 0.71185(17) 0.21435(8) 0.21330(13) 0.0367(5) Uani 1 1 d . . .
H36 H 0.6397 0.2034 0.1989 0.044 Uiso 1 1 calc R . .
Cu2 Cu 0.0000 0.5000 0.0000 0.02359(9) Uani 1 2 d S . .
O3 O 0.22757(12) 0.42717(6) 0.03197(8) 0.0426(4) Uani 1 1 d . . .
N9 N 0.14290(12) 0.48770(6) 0.07866(8) 0.0244(4) Uani 1 1 d . . .
N10 N 0.28232(14) 0.50723(6) 0.17869(9) 0.0262(4) Uani 1 1 d . . .
H10N H 0.3130(14) 0.5192(7) 0.2172(10) 0.015(5) Uiso 1 1 d . . .
N11 N 0.12698(12) 0.54843(6) 0.16825(8) 0.0220(4) Uani 1 1 d . . .
N12 N -0.03406(12) 0.54250(6) 0.06873(8) 0.0272(4) Uani 1 1 d . . .
H12N H -0.1010 0.5525 0.0542 0.033 Uiso 1 1 calc R . .
C37 C 0.22623(16) 0.45682(8) 0.07880(11) 0.0302(5) Uani 1 1 d . . .
C38 C 0.32250(15) 0.46521(7) 0.14954(10) 0.0262(5) Uani 1 1 d . . .
C39 C 0.17883(15) 0.51580(7) 0.14143(10) 0.0223(4) Uani 1 1 d . . .
C40 C 0.02247(15) 0.55933(7) 0.13236(10) 0.0224(4) Uani 1 1 d . . .
C41 C -0.02331(15) 0.59621(7) 0.17269(11) 0.0284(5) Uani 1 1 d . . .
H41A H -0.0045 0.6291 0.1597 0.034 Uiso 1 1 calc R . .
H41B H 0.0123 0.5918 0.2264 0.034 Uiso 1 1 calc R . .
C42 C -0.14321(17) 0.59443(9) 0.15767(13) 0.0441(6) Uani 1 1 d . . .
H42A H -0.1800 0.6012 0.1053 0.066 Uiso 1 1 calc R . .
H42B H -0.1636 0.6189 0.1880 0.066 Uiso 1 1 calc R . .
H42C H -0.1636 0.5621 0.1700 0.066 Uiso 1 1 calc R . .
C43 C 0.42316(16) 0.47740(8) 0.12983(11) 0.0297(5) Uani 1 1 d . . .
C44 C 0.43932(19) 0.52346(9) 0.10726(12) 0.0404(6) Uani 1 1 d . . .
H44 H 0.3868 0.5479 0.1033 0.048 Uiso 1 1 calc R . .
C45 C 0.5314(2) 0.53478(10) 0.09018(13) 0.0513(7) Uani 1 1 d . . .
H45 H 0.5410 0.5667 0.0742 0.062 Uiso 1 1 calc R . .
C46 C 0.6085(2) 0.49990(12) 0.09636(14) 0.0586(8) Uani 1 1 d . . .
H46 H 0.6718 0.5074 0.0850 0.070 Uiso 1 1 calc R . .
C47 C 0.5926(2) 0.45414(12) 0.11922(15) 0.0664(9) Uani 1 1 d . . .
H47 H 0.6462 0.4301 0.1246 0.080 Uiso 1 1 calc R . .
C48 C 0.50019(19) 0.44236(9) 0.13459(13) 0.0462(6) Uani 1 1 d . . .
H48 H 0.4895 0.4101 0.1485 0.055 Uiso 1 1 calc R . .
C49 C 0.33770(15) 0.42289(7) 0.20437(10) 0.0264(5) Uani 1 1 d . . .
C50 C 0.42159(17) 0.42572(8) 0.27048(11) 0.0324(5) Uani 1 1 d . . .
H50 H 0.4702 0.4522 0.2790 0.039 Uiso 1 1 calc R . .
C51 C 0.43474(18) 0.39015(8) 0.32396(12) 0.0392(6) Uani 1 1 d . . .
H51 H 0.4920 0.3925 0.3691 0.047 Uiso 1 1 calc R . .
C52 C 0.3654(2) 0.35149(9) 0.31200(13) 0.0433(6) Uani 1 1 d . . .
H52 H 0.3748 0.3270 0.3486 0.052 Uiso 1 1 calc R . .
C53 C 0.2823(2) 0.34848(8) 0.24674(13) 0.0436(6) Uani 1 1 d . . .
H53 H 0.2339 0.3219 0.2384 0.052 Uiso 1 1 calc R . .
C54 C 0.26860(17) 0.38415(8) 0.19280(12) 0.0357(5) Uani 1 1 d . . .
H54 H 0.2111 0.3817 0.1478 0.043 Uiso 1 1 calc R . .
Cu3 Cu 0.5000 0.5000 0.5000 0.01925(8) Uani 1 2 d S . .
O4 O 0.23320(10) 0.48370(5) 0.49220(7) 0.0249(3) Uani 1 1 d . . .
N13 N 0.34802(12) 0.51264(5) 0.43115(8) 0.0202(4) Uani 1 1 d . . .
N14 N 0.22232(13) 0.53986(7) 0.32794(9) 0.0274(4) Uani 1 1 d . . .
H14N H 0.1984(15) 0.5451(7) 0.2846(11) 0.020(6) Uiso 1 1 d . . .
N15 N 0.39444(12) 0.54524(6) 0.32624(8) 0.0229(4) Uani 1 1 d . . .
N16 N 0.55058(12) 0.51991(6) 0.42049(8) 0.0230(4) Uani 1 1 d . . .
H16N H 0.6196 0.5154 0.4294 0.028 Uiso 1 1 calc R . .
C55 C 0.24988(15) 0.50294(7) 0.43932(10) 0.0214(4) Uani 1 1 d . . .
C56 C 0.15810(15) 0.52013(8) 0.37027(10) 0.0261(5) Uani 1 1 d . . .
C57 C 0.32720(15) 0.53267(7) 0.36189(10) 0.0222(4) Uani 1 1 d . . .
C58 C 0.50205(15) 0.53867(7) 0.35647(10) 0.0221(4) Uani 1 1 d . . .
C59 C 0.56213(16) 0.55694(8) 0.30634(11) 0.0322(5) Uani 1 1 d . . .
H59A H 0.5295 0.5418 0.2573 0.039 Uiso 1 1 calc R . .
H59B H 0.5497 0.5924 0.3000 0.039 Uiso 1 1 calc R . .
C60 C 0.68070(18) 0.54850(10) 0.32895(14) 0.0521(7) Uani 1 1 d . . .
H60A H 0.7154 0.5643 0.3766 0.078 Uiso 1 1 calc R . .
H60B H 0.7089 0.5622 0.2916 0.078 Uiso 1 1 calc R . .
H60C H 0.6952 0.5135 0.3334 0.078 Uiso 1 1 calc R . .
C61 C 0.09228(15) 0.55910(8) 0.39266(10) 0.0290(5) Uani 1 1 d . . .
C62 C 0.10390(16) 0.60801(8) 0.37975(11) 0.0337(5) Uani 1 1 d . . .
H62 H 0.1526 0.6178 0.3551 0.040 Uiso 1 1 calc R . .
C63 C 0.04491(19) 0.64278(9) 0.40260(13) 0.0450(6) Uani 1 1 d . . .
H63 H 0.0530 0.6762 0.3930 0.054 Uiso 1 1 calc R . .
C64 C -0.0255(2) 0.62907(10) 0.43918(14) 0.0517(7) Uani 1 1 d . . .
H64 H -0.0654 0.6530 0.4551 0.062 Uiso 1 1 calc R . .
C65 C -0.03766(19) 0.58030(10) 0.45250(14) 0.0498(7) Uani 1 1 d . . .
H65 H -0.0859 0.5707 0.4777 0.060 Uiso 1 1 calc R . .
C66 C 0.02017(17) 0.54558(9) 0.42925(12) 0.0381(6) Uani 1 1 d . . .
H66 H 0.0109 0.5122 0.4382 0.046 Uiso 1 1 calc R . .
C67 C 0.09072(16) 0.47742(8) 0.32808(11) 0.0316(5) Uani 1 1 d . . .
C68 C -0.0086(2) 0.48673(10) 0.27748(14) 0.0566(8) Uani 1 1 d . . .
H68 H -0.0380 0.5185 0.2734 0.068 Uiso 1 1 calc R . .
C69 C -0.0659(2) 0.44956(12) 0.23224(15) 0.0737(10) Uani 1 1 d . . .
H69 H -0.1335 0.4563 0.1968 0.088 Uiso 1 1 calc R . .
C70 C -0.0249(2) 0.40307(12) 0.23880(15) 0.0646(9) Uani 1 1 d . . .
H70 H -0.0636 0.3776 0.2081 0.078 Uiso 1 1 calc R . .
C71 C 0.0709(2) 0.39439(11) 0.28931(18) 0.0767(10) Uani 1 1 d . . .
H71 H 0.0990 0.3623 0.2952 0.092 Uiso 1 1 calc R . .
C72 C 0.1299(2) 0.43161(10) 0.33332(16) 0.0622(8) Uani 1 1 d . . .
H72 H 0.1986 0.4247 0.3674 0.075 Uiso 1 1 calc R . .

loop_
_atom_site_aniso_label
_atom_site_aniso_U_11
_atom_site_aniso_U_22
_atom_site_aniso_U_33
_atom_site_aniso_U_23
_atom_site_aniso_U_13
_atom_site_aniso_U_12
Cu1 0.01744(12) 0.03296(15) 0.01716(12) 0.00314(11) 0.00125(9) 0.00020(10)
O1 0.0262(8) 0.0591(10) 0.0223(8) 0.0090(7) 0.0092(6) 0.0064(7)
O2 0.0224(7) 0.0374(9) 0.0236(8) 0.0071(6) 0.0043(6) -0.0036(6)
N1 0.0194(9) 0.0339(10) 0.0155(8) 0.0023(7) 0.0043(7) 0.0017(7)
N2 0.0175(9) 0.0370(11) 0.0147(9) 0.0016(7) 0.0023(7) -0.0003(7)
N3 0.0181(8) 0.0346(10) 0.0164(8) -0.0004(7) 0.0033(7) -0.0003(7)
N4 0.0177(10) 0.0459(12) 0.0208(9) 0.0040(8) 0.0012(8) -0.0028(8)
N5 0.0163(8) 0.0288(9) 0.0168(8) 0.0028(7) 0.0026(6) 0.0010(7)
N6 0.0175(9) 0.0399(11) 0.0165(9) 0.0072(8) 0.0015(7) -0.0008(8)
N7 0.0184(9) 0.0338(10) 0.0204(9) 0.0052(7) 0.0034(7) -0.0011(7)
N8 0.0167(9) 0.0396(11) 0.0296(10) 0.0080(8) -0.0015(8) -0.0061(8)
C1 0.0231(11) 0.0313(12) 0.0210(11) 0.0037(9) 0.0033(8) 0.0040(9)
C2 0.0187(10) 0.0293(12) 0.0199(10) 0.0026(9) 0.0058(8) 0.0003(8)
C3 0.0188(10) 0.0234(11) 0.0193(10) -0.0009(8) 0.0011(8) 0.0009(8)
C4 0.0214(11) 0.0329(12) 0.0194(10) -0.0001(9) 0.0037(8) -0.0014(9)
C5 0.0242(12) 0.0671(17) 0.0228(11) 0.0038(11) 0.0054(9) -0.0063(11)
C6 0.0283(14) 0.136(3) 0.0411(16) 0.0227(17) 0.0144(12) -0.0057(16)
C7 0.0189(10) 0.0254(11) 0.0173(10) -0.0013(8) 0.0015(8) -0.0014(8)
C8 0.0366(13) 0.0303(12) 0.0299(12) 0.0032(9) 0.0152(10) 0.0004(10)
C9 0.0643(17) 0.0289(13) 0.0432(14) 0.0086(11) 0.0257(13) 0.0092(12)
C10 0.0540(16) 0.0375(14) 0.0395(14) 0.0038(11) 0.0192(12) 0.0197(12)
C11 0.0301(12) 0.0453(14) 0.0277(12) -0.0028(10) 0.0120(10) 0.0035(10)
C12 0.0242(11) 0.0294(12) 0.0226(11) 0.0010(9) 0.0048(9) 0.0000(9)
C13 0.0337(12) 0.0272(12) 0.0253(11) -0.0002(9) 0.0128(9) -0.0015(10)
C14 0.0404(14) 0.0377(14) 0.0444(14) -0.0104(11) 0.0159(12) -0.0093(11)
C15 0.0477(16) 0.0634(19) 0.0526(17) -0.0164(14) 0.0220(13) -0.0228(14)
C16 0.082(2) 0.0296(14) 0.0481(16) -0.0035(12) 0.0265(15) -0.0117(14)
C17 0.075(2) 0.0354(15) 0.0457(16) 0.0037(12) 0.0148(15) 0.0035(14)
C18 0.0526(16) 0.0329(14) 0.0391(14) 0.0034(11) 0.0122(12) 0.0024(12)
C19 0.0200(10) 0.0264(11) 0.0192(10) -0.0030(8) 0.0044(8) 0.0020(8)
C20 0.0171(10) 0.0303(12) 0.0185(10) 0.0023(8) 0.0029(8) -0.0007(8)
C21 0.0201(10) 0.0274(11) 0.0170(10) -0.0024(8) 0.0042(8) 0.0019(8)
C22 0.0203(10) 0.0310(12) 0.0246(11) 0.0039(9) 0.0032(9) 0.0006(9)
C23 0.0291(13) 0.0607(17) 0.0386(14) 0.0178(12) 0.0057(11) -0.0064(11)
C24 0.0378(15) 0.0674(19) 0.0580(17) 0.0185(14) 0.0101(13) -0.0189(13)
C25 0.0180(10) 0.0348(12) 0.0258(11) -0.0060(9) 0.0012(9) 0.0030(9)
C26 0.0576(16) 0.0402(14) 0.0380(14) -0.0125(11) 0.0192(12) -0.0137(12)
C27 0.0703(19) 0.0399(15) 0.0609(19) -0.0159(13) 0.0252(15) -0.0154(14)
C28 0.0516(17) 0.0442(16) 0.0528(17) -0.0252(14) -0.0004(13) 0.0024(13)
C29 0.0616(18) 0.0582(18) 0.0302(14) -0.0161(13) -0.0013(13) 0.0110(14)
C30 0.0442(14) 0.0443(15) 0.0258(12) -0.0044(11) 0.0012(10) 0.0038(11)
C31 0.0217(10) 0.0280(12) 0.0193(10) 0.0048(8) 0.0059(8) 0.0024(8)
C32 0.0246(11) 0.0386(13) 0.0310(12) -0.0050(10) 0.0078(9) -0.0029(10)
C33 0.0223(12) 0.0544(16) 0.0427(14) 0.0014(12) 0.0122(10) 0.0006(11)
C34 0.0353(13) 0.0424(15) 0.0452(15) 0.0028(12) 0.0189(11) 0.0132(11)
C35 0.0464(15) 0.0340(14) 0.0541(16) -0.0140(12) 0.0161(13) 0.0042(11)
C36 0.0268(12) 0.0353(13) 0.0456(14) -0.0073(11) 0.0084(11) -0.0008(10)
Cu2 0.02218(18) 0.02585(19) 0.01639(17) -0.00325(14) -0.00273(14) 0.00271(15)
O3 0.0397(9) 0.0453(10) 0.0281(8) -0.0156(7) -0.0097(7) 0.0199(7)
N9 0.0244(9) 0.0239(9) 0.0181(9) -0.0029(7) -0.0028(7) 0.0052(7)
N10 0.0238(9) 0.0306(10) 0.0168(9) -0.0078(8) -0.0038(7) 0.0051(8)
N11 0.0218(9) 0.0246(9) 0.0153(8) -0.0010(7) 0.0001(7) 0.0017(7)
N12 0.0196(9) 0.0354(10) 0.0209(9) -0.0046(8) -0.0014(7) 0.0059(7)
C37 0.0315(12) 0.0297(12) 0.0210(11) -0.0013(9) -0.0035(9) 0.0056(9)
C38 0.0255(11) 0.0284(11) 0.0185(10) -0.0044(9) -0.0015(8) 0.0064(9)
C39 0.0253(11) 0.0230(11) 0.0146(10) 0.0027(8) 0.0008(8) 0.0011(8)
C40 0.0245(11) 0.0235(11) 0.0173(10) 0.0024(8) 0.0039(8) 0.0002(8)
C41 0.0283(11) 0.0328(12) 0.0207(11) -0.0026(9) 0.0029(9) 0.0040(9)
C42 0.0334(13) 0.0607(17) 0.0345(13) -0.0083(12) 0.0056(11) 0.0132(12)
C43 0.0301(12) 0.0379(13) 0.0170(11) -0.0024(9) 0.0020(9) 0.0043(10)
C44 0.0427(15) 0.0412(15) 0.0350(14) 0.0003(11) 0.0092(11) 0.0038(11)
C45 0.0612(18) 0.0509(17) 0.0424(15) -0.0035(13) 0.0174(14) -0.0127(14)
C46 0.0448(16) 0.091(2) 0.0448(16) -0.0005(16) 0.0215(13) -0.0011(16)
C47 0.0600(19) 0.086(2) 0.066(2) 0.0161(17) 0.0369(16) 0.0307(17)
C48 0.0512(16) 0.0492(16) 0.0461(15) 0.0080(12) 0.0265(13) 0.0180(13)
C49 0.0251(11) 0.0293(12) 0.0217(11) -0.0028(9) 0.0033(9) 0.0071(9)
C50 0.0319(12) 0.0334(13) 0.0268(12) 0.0000(10) 0.0022(9) 0.0053(10)
C51 0.0448(15) 0.0432(15) 0.0250(12) 0.0041(10) 0.0047(11) 0.0122(12)
C52 0.0627(17) 0.0367(14) 0.0365(14) 0.0077(11) 0.0242(13) 0.0140(13)
C53 0.0514(16) 0.0322(14) 0.0529(16) -0.0056(12) 0.0248(13) -0.0033(11)
C54 0.0324(13) 0.0350(13) 0.0356(13) -0.0041(10) 0.0052(10) 0.0028(10)
Cu3 0.01751(17) 0.02311(18) 0.01398(16) 0.00056(14) 0.00060(13) -0.00138(14)
O4 0.0206(7) 0.0306(8) 0.0216(7) 0.0041(6) 0.0042(6) -0.0004(6)
N13 0.0185(8) 0.0251(9) 0.0148(8) 0.0007(6) 0.0020(7) -0.0017(7)
N14 0.0184(9) 0.0474(12) 0.0131(9) 0.0054(8) 0.0005(7) -0.0001(8)
N15 0.0199(9) 0.0306(10) 0.0158(8) 0.0010(7) 0.0022(7) -0.0022(7)
N16 0.0162(8) 0.0308(10) 0.0194(9) 0.0017(7) 0.0019(7) 0.0000(7)
C55 0.0209(10) 0.0225(10) 0.0175(10) -0.0026(8) 0.0016(8) 0.0005(8)
C56 0.0192(11) 0.0392(13) 0.0167(10) 0.0023(9) 0.0014(8) -0.0011(9)
C57 0.0230(10) 0.0233(11) 0.0160(10) -0.0027(8) 0.0001(8) -0.0009(8)
C58 0.0231(10) 0.0232(11) 0.0178(10) -0.0029(8) 0.0034(8) -0.0044(8)
C59 0.0264(12) 0.0463(14) 0.0218(11) 0.0050(10) 0.0045(9) -0.0053(10)
C60 0.0388(15) 0.0707(19) 0.0555(16) 0.0323(14) 0.0272(13) 0.0132(13)
C61 0.0195(10) 0.0439(14) 0.0191(11) 0.0061(9) -0.0002(8) 0.0052(9)
C62 0.0255(12) 0.0447(14) 0.0278(12) 0.0054(10) 0.0043(9) 0.0007(10)
C63 0.0414(15) 0.0446(15) 0.0454(15) 0.0071(12) 0.0089(12) 0.0114(12)
C64 0.0442(16) 0.0591(18) 0.0537(17) 0.0077(14) 0.0186(13) 0.0238(13)
C65 0.0349(14) 0.0678(19) 0.0519(16) 0.0167(14) 0.0211(12) 0.0174(13)
C66 0.0301(12) 0.0485(15) 0.0372(13) 0.0157(11) 0.0131(10) 0.0100(11)
C67 0.0219(11) 0.0511(15) 0.0205(11) -0.0051(10) 0.0049(9) -0.0092(10)
C68 0.0433(16) 0.0580(18) 0.0480(16) 0.0156(13) -0.0140(13) -0.0172(13)
C69 0.0553(19) 0.087(2) 0.0504(18) 0.0105(17) -0.0225(14) -0.0366(18)
C70 0.0462(17) 0.088(2) 0.0568(19) -0.0386(17) 0.0122(15) -0.0282(16)
C71 0.0434(17) 0.071(2) 0.103(3) -0.0529(19) 0.0057(17) 0.0001(15)
C72 0.0335(14) 0.0618(19) 0.075(2) -0.0388(16) -0.0052(14) 0.0033(13)

loop_
_atom_type_symbol
_atom_type_description
_atom_type_scat_dispersion_real
_atom_type_scat_dispersion_imag
_atom_type_scat_source
C C 0.0033 0.0016 'International Tables Vol C Tables 4.2.6.8 and 6.1.1.4'
H H 0.0000 0.0000 'International Tables Vol C Tables 4.2.6.8 and 6.1.1.4'
Cu Cu 0.3201 1.2651 'International Tables Vol C Tables 4.2.6.8 and 6.1.1.4'
N N 0.0061 0.0033 'International Tables Vol C Tables 4.2.6.8 and 6.1.1.4'
O O 0.0106 0.0060 'International Tables Vol C Tables 4.2.6.8 and 6.1.1.4'

loop_
_geom_angle_atom_site_label_1
_geom_angle_atom_site_label_2
_geom_angle_atom_site_label_3
_geom_angle
_geom_angle_site_symmetry_1
_geom_angle_site_symmetry_3
_geom_angle_publ_flag
N4 Cu1 N8 160.72(8) . . ?
N4 Cu1 N1 87.18(7) . . ?
N8 Cu1 N1 93.59(7) . . ?
N4 Cu1 N5 94.95(7) . . ?
N8 Cu1 N5 87.84(7) . . ?
N1 Cu1 N5 169.37(6) . . ?
C3 N1 C1 107.21(15) . . ?
C3 N1 Cu1 123.65(12) . . ?
C1 N1 Cu1 128.08(13) . . ?
C3 N2 C2 111.27(16) . . ?
C3 N2 H3N 121.3(14) . . ?
C2 N2 H3N 126.8(14) . . ?
C3 N3 C4 120.52(16) . . ?
C4 N4 Cu1 130.93(15) . . ?
C4 N4 H4N 114.6(17) . . ?
Cu1 N4 H4N 114.4(16) . . ?
C21 N5 C19 106.91(15) . . ?
C21 N5 Cu1 124.05(12) . . ?
C19 N5 Cu1 129.04(13) . . ?
C21 N6 C20 111.59(16) . . ?
C21 N6 H6N 122.6(14) . . ?
C20 N6 H6N 125.8(14) . . ?
C21 N7 C22 121.08(16) . . ?
C22 N8 Cu1 131.84(15) . . ?
C22 N8 H8N 110.5(15) . . ?
Cu1 N8 H8N 116.6(15) . . ?
O1 C1 N1 126.41(18) . . ?
O1 C1 C2 123.63(18) . . ?
N1 C1 C2 109.94(16) . . ?
N2 C2 C7 113.27(16) . . ?
N2 C2 C13 110.19(16) . . ?
C7 C2 C13 114.46(16) . . ?
N2 C2 C1 99.23(15) . . ?
C7 C2 C1 109.15(16) . . ?
C13 C2 C1 109.42(16) . . ?
N3 C3 N2 119.02(17) . . ?
N3 C3 N1 128.72(17) . . ?
N2 C3 N1 112.25(17) . . ?
N4 C4 N3 125.57(18) . . ?
N4 C4 C5 121.39(18) . . ?
N3 C4 C5 113.04(16) . . ?
C6 C5 C4 117.31(18) . . ?
C6 C5 H5A 108.0 . . ?
C4 C5 H5A 108.0 . . ?
C6 C5 H5B 108.0 . . ?
C4 C5 H5B 108.0 . . ?
H5A C5 H5B 107.2 . . ?
C5 C6 H6A 109.5 . . ?
C5 C6 H6B 109.5 . . ?
H6A C6 H6B 109.5 . . ?
C5 C6 H6C 109.5 . . ?
H6A C6 H6C 109.5 . . ?
H6B C6 H6C 109.5 . . ?
C8 C7 C12 118.79(18) . . ?
C8 C7 C2 120.90(17) . . ?
C12 C7 C2 120.28(17) . . ?
C7 C8 C9 120.5(2) . . ?
C7 C8 H8 119.8 . . ?
C9 C8 H8 119.8 . . ?
C10 C9 C8 120.6(2) . . ?
C10 C9 H9 119.7 . . ?
C8 C9 H9 119.7 . . ?
C9 C10 C11 119.7(2) . . ?
C9 C10 H10 120.2 . . ?
C11 C10 H10 120.2 . . ?
C12 C11 C10 119.8(2) . . ?
C12 C11 H11 120.1 . . ?
C10 C11 H11 120.1 . . ?
C11 C12 C7 120.53(19) . . ?
C11 C12 H12 119.7 . . ?
C7 C12 H12 119.7 . . ?
C14 C13 C18 119.0(2) . . ?
C14 C13 C2 122.82(19) . . ?
C18 C13 C2 118.19(19) . . ?
C13 C14 C15 119.5(2) . . ?
C13 C14 H14 120.3 . . ?
C15 C14 H14 120.3 . . ?
C16 C15 C14 119.5(2) . . ?
C16 C15 H15 120.3 . . ?
C14 C15 H15 120.3 . . ?
C17 C16 C15 121.0(2) . . ?
C17 C16 H16 119.5 . . ?
C15 C16 H16 119.5 . . ?
C16 C17 C18 119.8(2) . . ?
C16 C17 H17 120.1 . . ?
C18 C17 H17 120.1 . . ?
C17 C18 C13 121.1(2) . . ?
C17 C18 H18 119.4 . . ?
C13 C18 H18 119.4 . . ?
O2 C19 N5 126.71(17) . . ?
O2 C19 C20 123.59(17) . . ?
N5 C19 C20 109.69(16) . . ?
N6 C20 C25 112.19(16) . . ?
N6 C20 C31 110.80(16) . . ?
C25 C20 C31 114.73(16) . . ?
N6 C20 C19 99.41(15) . . ?
C25 C20 C19 109.84(16) . . ?
C31 C20 C19 108.74(15) . . ?
N7 C21 N6 118.34(17) . . ?
N7 C21 N5 129.36(17) . . ?
N6 C21 N5 112.30(17) . . ?
N8 C22 N7 125.35(19) . . ?
N8 C22 C23 122.18(18) . . ?
N7 C22 C23 112.47(17) . . ?
C24 C23 C22 118.68(19) . . ?
C24 C23 H23A 107.6 . . ?
C22 C23 H23A 107.6 . . ?
C24 C23 H23B 107.6 . . ?
C22 C23 H23B 107.6 . . ?
H23A C23 H23B 107.1 . . ?
C23 C24 H24A 109.5 . . ?
C23 C24 H24B 109.5 . . ?
H24A C24 H24B 109.5 . . ?
C23 C24 H24C 109.5 . . ?
H24A C24 H24C 109.5 . . ?
H24B C24 H24C 109.5 . . ?
C26 C25 C30 118.4(2) . . ?
C26 C25 C20 120.60(18) . . ?
C30 C25 C20 121.0(2) . . ?
C27 C26 C25 121.0(2) . . ?
C27 C26 H26 119.5 . . ?
C25 C26 H26 119.5 . . ?
C28 C27 C26 120.5(3) . . ?
C28 C27 H27 119.7 . . ?
C26 C27 H27 119.7 . . ?
C29 C28 C27 119.0(2) . . ?
C29 C28 H28 120.5 . . ?
C27 C28 H28 120.5 . . ?
C28 C29 C30 121.1(2) . . ?
C28 C29 H29 119.4 . . ?
C30 C29 H29 119.4 . . ?
C25 C30 C29 120.0(2) . . ?
C25 C30 H30 120.0 . . ?
C29 C30 H30 120.0 . . ?
C32 C31 C36 118.41(19) . . ?
C32 C31 C20 123.75(18) . . ?
C36 C31 C20 117.84(17) . . ?
C31 C32 C33 120.5(2) . . ?
C31 C32 H32 119.7 . . ?
C33 C32 H32 119.7 . . ?
C34 C33 C32 120.5(2) . . ?
C34 C33 H33 119.8 . . ?
C32 C33 H33 119.8 . . ?
C33 C34 C35 119.5(2) . . ?
C33 C34 H34 120.3 . . ?
C35 C34 H34 120.3 . . ?
C34 C35 C36 120.4(2) . . ?
C34 C35 H35 119.8 . . ?
C36 C35 H35 119.8 . . ?
C35 C36 C31 120.7(2) . . ?
C35 C36 H36 119.6 . . ?
C31 C36 H36 119.6 . . ?
N12 Cu2 N12 180.00(10) . 3_565 ?
N12 Cu2 N9 92.34(6) . 3_565 ?
N12 Cu2 N9 87.66(6) 3_565 3_565 ?
N12 Cu2 N9 87.66(6) . . ?
N12 Cu2 N9 92.34(6) 3_565 . ?
N9 Cu2 N9 180.00(9) 3_565 . ?
C39 N9 C37 106.87(16) . . ?
C39 N9 Cu2 122.10(13) . . ?
C37 N9 Cu2 130.58(13) . . ?
C39 N10 C38 111.66(16) . . ?
C39 N10 H10N 123.5(14) . . ?
C38 N10 H10N 123.2(14) . . ?
C39 N11 C40 121.17(16) . . ?
C40 N12 Cu2 132.30(14) . . ?
C40 N12 H12N 113.9 . . ?
Cu2 N12 H12N 113.8 . . ?
O3 C37 N9 127.38(18) . . ?
O3 C37 C38 122.87(18) . . ?
N9 C37 C38 109.75(16) . . ?
N10 C38 C43 111.83(17) . . ?
N10 C38 C49 108.92(16) . . ?
C43 C38 C49 113.61(16) . . ?
N10 C38 C37 98.97(15) . . ?
C43 C38 C37 110.56(16) . . ?
C49 C38 C37 112.02(16) . . ?
N11 C39 N10 118.39(17) . . ?
N11 C39 N9 129.80(17) . . ?
N10 C39 N9 111.81(17) . . ?
N12 C40 N11 125.55(18) . . ?
N12 C40 C41 121.10(17) . . ?
N11 C40 C41 113.29(16) . . ?
C40 C41 C42 116.39(17) . . ?
C40 C41 H41A 108.2 . . ?
C42 C41 H41A 108.2 . . ?
C40 C41 H41B 108.2 . . ?
C42 C41 H41B 108.2 . . ?
H41A C41 H41B 107.3 . . ?
C41 C42 H42A 109.5 . . ?
C41 C42 H42B 109.5 . . ?
H42A C42 H42B 109.5 . . ?
C41 C42 H42C 109.5 . . ?
H42A C42 H42C 109.5 . . ?
H42B C42 H42C 109.5 . . ?
C44 C43 C48 118.6(2) . . ?
C44 C43 C38 120.86(19) . . ?
C48 C43 C38 120.6(2) . . ?
C43 C44 C45 121.0(2) . . ?
C43 C44 H44 119.5 . . ?
C45 C44 H44 119.5 . . ?
C46 C45 C44 120.1(3) . . ?
C46 C45 H45 120.0 . . ?
C44 C45 H45 120.0 . . ?
C47 C46 C45 118.9(3) . . ?
C47 C46 H46 120.5 . . ?
C45 C46 H46 120.5 . . ?
C46 C47 C48 121.3(3) . . ?
C46 C47 H47 119.4 . . ?
C48 C47 H47 119.4 . . ?
C47 C48 C43 120.2(2) . . ?
C47 C48 H48 119.9 . . ?
C43 C48 H48 119.9 . . ?
C54 C49 C50 118.9(2) . . ?
C54 C49 C38 122.89(18) . . ?
C50 C49 C38 118.06(18) . . ?
C51 C50 C49 120.5(2) . . ?
C51 C50 H50 119.8 . . ?
C49 C50 H50 119.8 . . ?
C52 C51 C50 120.3(2) . . ?
C52 C51 H51 119.9 . . ?
C50 C51 H51 119.9 . . ?
C51 C52 C53 119.5(2) . . ?
C51 C52 H52 120.2 . . ?
C53 C52 H52 120.2 . . ?
C52 C53 C54 120.4(2) . . ?
C52 C53 H53 119.8 . . ?
C54 C53 H53 119.8 . . ?
C49 C54 C53 120.3(2) . . ?
C49 C54 H54 119.8 . . ?
C53 C54 H54 119.8 . . ?
N16 Cu3 N16 180.00(9) . 3_666 ?
N16 Cu3 N13 87.64(6) . . ?
N16 Cu3 N13 92.36(6) 3_666 . ?
N16 Cu3 N13 92.36(6) . 3_666 ?
N16 Cu3 N13 87.64(6) 3_666 3_666 ?
N13 Cu3 N13 180.000(1) . 3_666 ?
C55 N13 C57 106.31(15) . . ?
C55 N13 Cu3 131.02(12) . . ?
C57 N13 Cu3 122.64(12) . . ?
C57 N14 C56 111.74(16) . . ?
C57 N14 H14N 122.1(14) . . ?
C56 N14 H14N 122.5(14) . . ?
C57 N15 C58 121.63(16) . . ?
C58 N16 Cu3 132.04(14) . . ?
C58 N16 H16N 114.0 . . ?
Cu3 N16 H16N 114.0 . . ?
O4 C55 N13 127.00(17) . . ?
O4 C55 C56 122.56(17) . . ?
N13 C55 C56 110.44(16) . . ?
N14 C56 C61 112.36(17) . . ?
N14 C56 C67 109.60(16) . . ?
C61 C56 C67 113.55(17) . . ?
N14 C56 C55 98.81(15) . . ?
C61 C56 C55 109.52(15) . . ?
C67 C56 C55 112.09(17) . . ?
N15 C57 N14 117.93(17) . . ?
N15 C57 N13 129.65(17) . . ?
N14 C57 N13 112.42(17) . . ?
N16 C58 N15 125.96(18) . . ?
N16 C58 C59 122.14(17) . . ?
N15 C58 C59 111.89(16) . . ?
C60 C59 C58 118.34(17) . . ?
C60 C59 H59A 107.7 . . ?
C58 C59 H59A 107.7 . . ?
C60 C59 H59B 107.7 . . ?
C58 C59 H59B 107.7 . . ?
H59A C59 H59B 107.1 . . ?
C59 C60 H60A 109.5 . . ?
C59 C60 H60B 109.5 . . ?
H60A C60 H60B 109.5 . . ?
C59 C60 H60C 109.5 . . ?
H60A C60 H60C 109.5 . . ?
H60B C60 H60C 109.5 . . ?
C62 C61 C66 118.6(2) . . ?
C62 C61 C56 121.83(19) . . ?
C66 C61 C56 119.5(2) . . ?
C61 C62 C63 120.5(2) . . ?
C61 C62 H62 119.7 . . ?
C63 C62 H62 119.7 . . ?
C64 C63 C62 120.4(2) . . ?
C64 C63 H63 119.8 . . ?
C62 C63 H63 119.8 . . ?
C63 C64 C65 119.6(2) . . ?
C63 C64 H64 120.2 . . ?
C65 C64 H64 120.2 . . ?
C66 C65 C64 120.2(2) . . ?
C66 C65 H65 119.9 . . ?
C64 C65 H65 119.9 . . ?
C65 C66 C61 120.7(2) . . ?
C65 C66 H66 119.6 . . ?
C61 C66 H66 119.6 . . ?
C72 C67 C68 118.6(2) . . ?
C72 C67 C56 122.0(2) . . ?
C68 C67 C56 119.0(2) . . ?
C67 C68 C69 120.2(3) . . ?
C67 C68 H68 119.9 . . ?
C69 C68 H68 119.9 . . ?
C70 C69 C68 120.3(3) . . ?
C70 C69 H69 119.9 . . ?
C68 C69 H69 119.9 . . ?
C71 C70 C69 118.8(3) . . ?
C71 C70 H70 120.6 . . ?
C69 C70 H70 120.6 . . ?
C70 C71 C72 121.2(3) . . ?
C70 C71 H71 119.4 . . ?
C72 C71 H71 119.4 . . ?
C67 C72 C71 120.9(2) . . ?
C67 C72 H72 119.6 . . ?
C71 C72 H72 119.6 . . ?

loop_
_geom_bond_atom_site_label_1
_geom_bond_atom_site_label_2
_geom_bond_distance
_geom_bond_site_symmetry_2
_geom_bond_publ_flag
Cu1 N4 1.9257(18) . ?
Cu1 N8 1.9323(18) . ?
Cu1 N1 1.9804(16) . ?
Cu1 N5 1.9835(15) . ?
O1 C1 1.220(2) . ?
O2 C19 1.219(2) . ?
N1 C3 1.372(2) . ?
N1 C1 1.378(2) . ?
N2 C3 1.346(2) . ?
N2 C2 1.460(2) . ?
N2 H3N 0.83(2) . ?
N3 C3 1.325(2) . ?
N3 C4 1.367(2) . ?
N4 C4 1.290(2) . ?
N4 H4N 0.79(2) . ?
N5 C21 1.378(2) . ?
N5 C19 1.378(2) . ?
N6 C21 1.337(2) . ?
N6 C20 1.449(2) . ?
N6 H6N 0.83(2) . ?
N7 C21 1.330(2) . ?
N7 C22 1.362(2) . ?
N8 C22 1.291(2) . ?
N8 H8N 0.801(14) . ?
C1 C2 1.547(3) . ?
C2 C7 1.517(3) . ?
C2 C13 1.533(3) . ?
C4 C5 1.510(3) . ?
C5 C6 1.497(3) . ?
C5 H5A 0.9900 . ?
C5 H5B 0.9900 . ?
C6 H6A 0.9800 . ?
C6 H6B 0.9800 . ?
C6 H6C 0.9800 . ?
C7 C8 1.377(3) . ?
C7 C12 1.397(3) . ?
C8 C9 1.384(3) . ?
C8 H8 0.9500 . ?
C9 C10 1.374(3) . ?
C9 H9 0.9500 . ?
C10 C11 1.387(3) . ?
C10 H10 0.9500 . ?
C11 C12 1.383(3) . ?
C11 H11 0.9500 . ?
C12 H12 0.9500 . ?
C13 C14 1.375(3) . ?
C13 C18 1.399(3) . ?
C14 C15 1.418(3) . ?
C14 H14 0.9500 . ?
C15 C16 1.375(4) . ?
C15 H15 0.9500 . ?
C16 C17 1.359(3) . ?
C16 H16 0.9500 . ?
C17 C18 1.371(3) . ?
C17 H17 0.9500 . ?
C18 H18 0.9500 . ?
C19 C20 1.549(2) . ?
C20 C25 1.529(3) . ?
C20 C31 1.531(3) . ?
C22 C23 1.504(3) . ?
C23 C24 1.479(3) . ?
C23 H23A 0.9900 . ?
C23 H23B 0.9900 . ?
C24 H24A 0.9800 . ?
C24 H24B 0.9800 . ?
C24 H24C 0.9800 . ?
C25 C26 1.380(3) . ?
C25 C30 1.386(3) . ?
C26 C27 1.380(3) . ?
C26 H26 0.9500 . ?
C27 C28 1.374(4) . ?
C27 H27 0.9500 . ?
C28 C29 1.368(4) . ?
C28 H28 0.9500 . ?
C29 C30 1.387(3) . ?
C29 H29 0.9500 . ?
C30 H30 0.9500 . ?
C31 C32 1.378(3) . ?
C31 C36 1.390(3) . ?
C32 C33 1.390(3) . ?
C32 H32 0.9500 . ?
C33 C34 1.371(3) . ?
C33 H33 0.9500 . ?
C34 C35 1.372(3) . ?
C34 H34 0.9500 . ?
C35 C36 1.380(3) . ?
C35 H35 0.9500 . ?
C36 H36 0.9500 . ?
Cu2 N12 1.9163(16) . ?
Cu2 N12 1.9163(16) 3_565 ?
Cu2 N9 2.0279(15) 3_565 ?
Cu2 N9 2.0279(15) . ?
O3 C37 1.215(2) . ?
N9 C39 1.378(2) . ?
N9 C37 1.388(2) . ?
N10 C39 1.343(2) . ?
N10 C38 1.454(2) . ?
N10 H10N 0.789(18) . ?
N11 C39 1.327(2) . ?
N11 C40 1.362(2) . ?
N12 C40 1.292(2) . ?
N12 H12N 0.8800 . ?
C37 C38 1.548(3) . ?
C38 C43 1.528(3) . ?
C38 C49 1.536(3) . ?
C40 C41 1.512(3) . ?
C41 C42 1.514(3) . ?
C41 H41A 0.9900 . ?
C41 H41B 0.9900 . ?
C42 H42A 0.9800 . ?
C42 H42B 0.9800 . ?
C42 H42C 0.9800 . ?
C43 C44 1.376(3) . ?
C43 C48 1.382(3) . ?
C44 C45 1.389(3) . ?
C44 H44 0.9500 . ?
C45 C46 1.375(4) . ?
C45 H45 0.9500 . ?
C46 C47 1.370(4) . ?
C46 H46 0.9500 . ?
C47 C48 1.380(3) . ?
C47 H47 0.9500 . ?
C48 H48 0.9500 . ?
C49 C54 1.373(3) . ?
C49 C50 1.390(3) . ?
C50 C51 1.385(3) . ?
C50 H50 0.9500 . ?
C51 C52 1.373(3) . ?
C51 H51 0.9500 . ?
C52 C53 1.375(3) . ?
C52 H52 0.9500 . ?
C53 C54 1.393(3) . ?
C53 H53 0.9500 . ?
C54 H54 0.9500 . ?
Cu3 N16 1.9247(16) . ?
Cu3 N16 1.9247(16) 3_666 ?
Cu3 N13 2.0447(15) . ?
Cu3 N13 2.0447(15) 3_666 ?
O4 C55 1.222(2) . ?
N13 C55 1.378(2) . ?
N13 C57 1.378(2) . ?
N14 C57 1.341(2) . ?
N14 C56 1.451(2) . ?
N14 H14N 0.800(18) . ?
N15 C57 1.325(2) . ?
N15 C58 1.362(2) . ?
N16 C58 1.293(2) . ?
N16 H16N 0.8800 . ?
C55 C56 1.552(2) . ?
C56 C61 1.524(3) . ?
C56 C67 1.536(3) . ?
C58 C59 1.511(3) . ?
C59 C60 1.501(3) . ?
C59 H59A 0.9900 . ?
C59 H59B 0.9900 . ?
C60 H60A 0.9800 . ?
C60 H60B 0.9800 . ?
C60 H60C 0.9800 . ?
C61 C62 1.385(3) . ?
C61 C66 1.399(3) . ?
C62 C63 1.388(3) . ?
C62 H62 0.9500 . ?
C63 C64 1.382(3) . ?
C63 H63 0.9500 . ?
C64 C65 1.384(3) . ?
C64 H64 0.9500 . ?
C65 C66 1.381(3) . ?
C65 H65 0.9500 . ?
C66 H66 0.9500 . ?
C67 C72 1.353(3) . ?
C67 C68 1.380(3) . ?
C68 C69 1.395(4) . ?
C68 H68 0.9500 . ?
C69 C70 1.378(4) . ?
C69 H69 0.9500 . ?
C70 C71 1.343(4) . ?
C70 H70 0.9500 . ?
C71 C72 1.394(3) . ?
C71 H71 0.9500 . ?
C72 H72 0.9500 . ?

loop_
_geom_hbond_atom_site_label_D
_geom_hbond_atom_site_label_H
_geom_hbond_atom_site_label_A
_geom_hbond_distance_DH
_geom_hbond_distance_HA
_geom_hbond_distance_DA
_geom_hbond_angle_DHA
_geom_hbond_site_symmetry_A
N4 H4N O2 0.79(2) 2.12(2) 2.800(2) 144(2) .
N2 H3N N7 0.83(2) 2.14(2) 2.971(2) 178(2) 4_565
N8 H8N O1 0.801(14) 2.306(19) 2.866(2) 127.6(19) .
N6 H6N N3 0.83(2) 2.09(2) 2.908(2) 170.6(19) 4_666
N10 H10N N15 0.789(18) 2.141(19) 2.927(2) 174.5(18) .
N12 H12N O3 0.88 2.01 2.787(2) 146.1 3_565
N14 H14N N11 0.800(18) 2.122(19) 2.916(2) 171.7(19) .
N16 H16N O4 0.88 2.04 2.807(2) 145.4 3_666

loop_
_geom_torsion_atom_site_label_1
_geom_torsion_atom_site_label_2
_geom_torsion_atom_site_label_3
_geom_torsion_atom_site_label_4
_geom_torsion
_geom_torsion_site_symmetry_1
_geom_torsion_site_symmetry_2
_geom_torsion_site_symmetry_3
_geom_torsion_site_symmetry_4
_geom_torsion_publ_flag
N4 Cu1 N1 C3 18.05(16) . . . . ?
N8 Cu1 N1 C3 -142.65(16) . . . . ?
N5 Cu1 N1 C3 119.9(3) . . . . ?
N4 Cu1 N1 C1 -175.24(17) . . . . ?
N8 Cu1 N1 C1 24.05(17) . . . . ?
N5 Cu1 N1 C1 -73.4(4) . . . . ?
N8 Cu1 N4 C4 76.9(3) . . . . ?
N1 Cu1 N4 C4 -15.9(2) . . . . ?
N5 Cu1 N4 C4 174.6(2) . . . . ?
N4 Cu1 N5 C21 -162.98(15) . . . . ?
N8 Cu1 N5 C21 -2.10(15) . . . . ?
N1 Cu1 N5 C21 95.8(4) . . . . ?
N4 Cu1 N5 C19 16.52(17) . . . . ?
N8 Cu1 N5 C19 177.41(17) . . . . ?
N1 Cu1 N5 C19 -84.7(4) . . . . ?
N4 Cu1 N8 C22 106.2(3) . . . . ?
N1 Cu1 N8 C22 -162.1(2) . . . . ?
N5 Cu1 N8 C22 7.3(2) . . . . ?
C3 N1 C1 O1 -179.1(2) . . . . ?
Cu1 N1 C1 O1 12.4(3) . . . . ?
C3 N1 C1 C2 2.5(2) . . . . ?
Cu1 N1 C1 C2 -165.90(12) . . . . ?
C3 N2 C2 C7 118.23(18) . . . . ?
C3 N2 C2 C13 -112.10(18) . . . . ?
C3 N2 C2 C1 2.7(2) . . . . ?
O1 C1 C2 N2 178.49(19) . . . . ?
N1 C1 C2 N2 -3.1(2) . . . . ?
O1 C1 C2 C7 59.8(3) . . . . ?
N1 C1 C2 C7 -121.83(17) . . . . ?
O1 C1 C2 C13 -66.2(2) . . . . ?
N1 C1 C2 C13 112.21(18) . . . . ?
C4 N3 C3 N2 174.40(18) . . . . ?
C4 N3 C3 N1 -5.1(3) . . . . ?
C2 N2 C3 N3 179.00(17) . . . . ?
C2 N2 C3 N1 -1.4(2) . . . . ?
C1 N1 C3 N3 178.8(2) . . . . ?
Cu1 N1 C3 N3 -12.2(3) . . . . ?
C1 N1 C3 N2 -0.8(2) . . . . ?
Cu1 N1 C3 N2 168.28(13) . . . . ?
Cu1 N4 C4 N3 5.1(3) . . . . ?
Cu1 N4 C4 C5 -175.29(16) . . . . ?
C3 N3 C4 N4 9.5(3) . . . . ?
C3 N3 C4 C5 -170.15(18) . . . . ?
N4 C4 C5 C6 11.4(3) . . . . ?
N3 C4 C5 C6 -169.0(2) . . . . ?
N2 C2 C7 C8 -10.6(3) . . . . ?
C13 C2 C7 C8 -138.08(18) . . . . ?
C1 C2 C7 C8 98.9(2) . . . . ?
N2 C2 C7 C12 171.41(16) . . . . ?
C13 C2 C7 C12 43.9(2) . . . . ?
C1 C2 C7 C12 -79.1(2) . . . . ?
C12 C7 C8 C9 -4.2(3) . . . . ?
C2 C7 C8 C9 177.81(19) . . . . ?
C7 C8 C9 C10 0.9(3) . . . . ?
C8 C9 C10 C11 2.1(4) . . . . ?
C9 C10 C11 C12 -1.7(3) . . . . ?
C10 C11 C12 C7 -1.6(3) . . . . ?
C8 C7 C12 C11 4.6(3) . . . . ?
C2 C7 C12 C11 -177.40(18) . . . . ?
N2 C2 C13 C14 -105.9(2) . . . . ?
C7 C2 C13 C14 23.2(3) . . . . ?
C1 C2 C13 C14 146.0(2) . . . . ?
N2 C2 C13 C18 72.7(2) . . . . ?
C7 C2 C13 C18 -158.28(18) . . . . ?
C1 C2 C13 C18 -35.4(2) . . . . ?
C18 C13 C14 C15 2.1(3) . . . . ?
C2 C13 C14 C15 -179.3(2) . . . . ?
C13 C14 C15 C16 -0.1(4) . . . . ?
C14 C15 C16 C17 -2.1(4) . . . . ?
C15 C16 C17 C18 2.1(4) . . . . ?
C16 C17 C18 C13 0.1(4) . . . . ?
C14 C13 C18 C17 -2.1(3) . . . . ?
C2 C13 C18 C17 179.2(2) . . . . ?
C21 N5 C19 O2 178.66(19) . . . . ?
Cu1 N5 C19 O2 -0.9(3) . . . . ?
C21 N5 C19 C20 -0.5(2) . . . . ?
Cu1 N5 C19 C20 179.91(12) . . . . ?
C21 N6 C20 C25 112.91(18) . . . . ?
C21 N6 C20 C31 -117.43(18) . . . . ?
C21 N6 C20 C19 -3.1(2) . . . . ?
O2 C19 C20 N6 -177.05(18) . . . . ?
N5 C19 C20 N6 2.17(19) . . . . ?
O2 C19 C20 C25 65.1(2) . . . . ?
N5 C19 C20 C25 -115.66(18) . . . . ?
O2 C19 C20 C31 -61.2(2) . . . . ?
N5 C19 C20 C31 118.03(17) . . . . ?
C22 N7 C21 N6 -176.53(18) . . . . ?
C22 N7 C21 N5 4.1(3) . . . . ?
C20 N6 C21 N7 -176.24(17) . . . . ?
C20 N6 C21 N5 3.2(2) . . . . ?
C19 N5 C21 N7 177.79(19) . . . . ?
Cu1 N5 C21 N7 -2.6(3) . . . . ?
C19 N5 C21 N6 -1.6(2) . . . . ?
Cu1 N5 C21 N6 178.01(12) . . . . ?
Cu1 N8 C22 N7 -8.1(3) . . . . ?
Cu1 N8 C22 C23 172.27(17) . . . . ?
C21 N7 C22 N8 1.3(3) . . . . ?
C21 N7 C22 C23 -179.09(19) . . . . ?
N8 C22 C23 C24 6.6(4) . . . . ?
N7 C22 C23 C24 -173.0(2) . . . . ?
N6 C20 C25 C26 -166.61(19) . . . . ?
C31 C20 C25 C26 65.8(2) . . . . ?
C19 C20 C25 C26 -57.0(2) . . . . ?
N6 C20 C25 C30 12.2(3) . . . . ?
C31 C20 C25 C30 -115.4(2) . . . . ?
C19 C20 C25 C30 121.8(2) . . . . ?
C30 C25 C26 C27 0.5(3) . . . . ?
C20 C25 C26 C27 179.4(2) . . . . ?
C25 C26 C27 C28 0.0(4) . . . . ?
C26 C27 C28 C29 -0.5(4) . . . . ?
C27 C28 C29 C30 0.4(4) . . . . ?
C26 C25 C30 C29 -0.6(3) . . . . ?
C20 C25 C30 C29 -179.4(2) . . . . ?
C28 C29 C30 C25 0.1(4) . . . . ?
N6 C20 C31 C32 -124.9(2) . . . . ?
C25 C20 C31 C32 3.4(3) . . . . ?
C19 C20 C31 C32 126.8(2) . . . . ?
N6 C20 C31 C36 55.5(2) . . . . ?
C25 C20 C31 C36 -176.16(18) . . . . ?
C19 C20 C31 C36 -52.7(2) . . . . ?
C36 C31 C32 C33 0.6(3) . . . . ?
C20 C31 C32 C33 -178.93(19) . . . . ?
C31 C32 C33 C34 -0.6(3) . . . . ?
C32 C33 C34 C35 0.2(4) . . . . ?
C33 C34 C35 C36 0.1(4) . . . . ?
C34 C35 C36 C31 0.0(4) . . . . ?
C32 C31 C36 C35 -0.4(3) . . . . ?
C20 C31 C36 C35 179.2(2) . . . . ?
N12 Cu2 N9 C39 -12.28(15) . . . . ?
N12 Cu2 N9 C39 167.72(15) 3_565 . . . ?
N9 Cu2 N9 C39 -154(100) 3_565 . . . ?
N12 Cu2 N9 C37 176.52(18) . . . . ?
N12 Cu2 N9 C37 -3.48(18) 3_565 . . . ?
N9 Cu2 N9 C37 34(100) 3_565 . . . ?
N12 Cu2 N12 C40 114(91) 3_565 . . . ?
N9 Cu2 N12 C40 -171.11(19) 3_565 . . . ?
N9 Cu2 N12 C40 8.89(19) . . . . ?
C39 N9 C37 O3 -178.0(2) . . . . ?
Cu2 N9 C37 O3 -5.8(3) . . . . ?
C39 N9 C37 C38 1.9(2) . . . . ?
Cu2 N9 C37 C38 174.08(13) . . . . ?
C39 N10 C38 C43 126.13(18) . . . . ?
C39 N10 C38 C49 -107.47(18) . . . . ?
C39 N10 C38 C37 9.6(2) . . . . ?
O3 C37 C38 N10 173.1(2) . . . . ?
N9 C37 C38 N10 -6.8(2) . . . . ?
O3 C37 C38 C43 55.6(3) . . . . ?
N9 C37 C38 C43 -124.25(19) . . . . ?
O3 C37 C38 C49 -72.2(3) . . . . ?
N9 C37 C38 C49 107.93(19) . . . . ?
C40 N11 C39 N10 178.87(17) . . . . ?
C40 N11 C39 N9 -1.2(3) . . . . ?
C38 N10 C39 N11 170.31(17) . . . . ?
C38 N10 C39 N9 -9.7(2) . . . . ?
C37 N9 C39 N11 -175.4(2) . . . . ?
Cu2 N9 C39 N11 11.6(3) . . . . ?
C37 N9 C39 N10 4.6(2) . . . . ?
Cu2 N9 C39 N10 -168.45(13) . . . . ?
Cu2 N12 C40 N11 -2.0(3) . . . . ?
Cu2 N12 C40 C41 174.86(14) . . . . ?
C39 N11 C40 N12 -4.6(3) . . . . ?
C39 N11 C40 C41 178.30(17) . . . . ?
N12 C40 C41 C42 28.8(3) . . . . ?
N11 C40 C41 C42 -153.95(18) . . . . ?
N10 C38 C43 C44 -30.1(3) . . . . ?
C49 C38 C43 C44 -153.89(19) . . . . ?
C37 C38 C43 C44 79.2(2) . . . . ?
N10 C38 C43 C48 149.68(19) . . . . ?
C49 C38 C43 C48 25.9(3) . . . . ?
C37 C38 C43 C48 -101.1(2) . . . . ?
C48 C43 C44 C45 -0.6(3) . . . . ?
C38 C43 C44 C45 179.2(2) . . . . ?
C43 C44 C45 C46 -0.6(4) . . . . ?
C44 C45 C46 C47 0.3(4) . . . . ?
C45 C46 C47 C48 1.3(4) . . . . ?
C46 C47 C48 C43 -2.5(4) . . . . ?
C44 C43 C48 C47 2.1(4) . . . . ?
C38 C43 C48 C47 -177.7(2) . . . . ?
N10 C38 C49 C54 104.4(2) . . . . ?
C43 C38 C49 C54 -130.2(2) . . . . ?
C37 C38 C49 C54 -4.0(3) . . . . ?
N10 C38 C49 C50 -71.6(2) . . . . ?
C43 C38 C49 C50 53.8(2) . . . . ?
C37 C38 C49 C50 180.00(18) . . . . ?
C54 C49 C50 C51 -0.4(3) . . . . ?
C38 C49 C50 C51 175.73(18) . . . . ?
C49 C50 C51 C52 0.5(3) . . . . ?
C50 C51 C52 C53 -0.5(3) . . . . ?
C51 C52 C53 C54 0.4(3) . . . . ?
C50 C49 C54 C53 0.3(3) . . . . ?
C38 C49 C54 C53 -175.61(19) . . . . ?
C52 C53 C54 C49 -0.3(3) . . . . ?
N16 Cu3 N13 C55 172.13(17) . . . . ?
N16 Cu3 N13 C55 -7.87(17) 3_666 . . . ?
N13 Cu3 N13 C55 75(100) 3_666 . . . ?
N16 Cu3 N13 C57 -5.41(14) . . . . ?
N16 Cu3 N13 C57 174.59(14) 3_666 . . . ?
N13 Cu3 N13 C57 -103(100) 3_666 . . . ?
N16 Cu3 N16 C58 85(100) 3_666 . . . ?
N13 Cu3 N16 C58 7.52(18) . . . . ?
N13 Cu3 N16 C58 -172.48(18) 3_666 . . . ?
C57 N13 C55 O4 177.69(19) . . . . ?
Cu3 N13 C55 O4 -0.2(3) . . . . ?
C57 N13 C55 C56 -2.4(2) . . . . ?
Cu3 N13 C55 C56 179.77(12) . . . . ?
C57 N14 C56 C61 119.15(18) . . . . ?
C57 N14 C56 C67 -113.62(19) . . . . ?
C57 N14 C56 C55 3.7(2) . . . . ?
O4 C55 C56 N14 179.23(18) . . . . ?
N13 C55 C56 N14 -0.7(2) . . . . ?
O4 C55 C56 C61 61.6(2) . . . . ?
N13 C55 C56 C61 -118.30(18) . . . . ?
O4 C55 C56 C67 -65.3(2) . . . . ?
N13 C55 C56 C67 114.73(18) . . . . ?
C58 N15 C57 N14 -179.29(17) . . . . ?
C58 N15 C57 N13 0.8(3) . . . . ?
C56 N14 C57 N15 174.37(17) . . . . ?
C56 N14 C57 N13 -5.7(2) . . . . ?
C55 N13 C57 N15 -175.16(19) . . . . ?
Cu3 N13 C57 N15 2.9(3) . . . . ?
C55 N13 C57 N14 5.0(2) . . . . ?
Cu3 N13 C57 N14 -176.96(13) . . . . ?
Cu3 N16 C58 N15 -6.4(3) . . . . ?
Cu3 N16 C58 C59 172.55(14) . . . . ?
C57 N15 C58 N16 0.6(3) . . . . ?
C57 N15 C58 C59 -178.51(17) . . . . ?
N16 C58 C59 C60 6.0(3) . . . . ?
N15 C58 C59 C60 -174.9(2) . . . . ?
N14 C56 C61 C62 -6.4(3) . . . . ?
C67 C56 C61 C62 -131.5(2) . . . . ?
C55 C56 C61 C62 102.3(2) . . . . ?
N14 C56 C61 C66 175.47(17) . . . . ?
C67 C56 C61 C66 50.4(2) . . . . ?
C55 C56 C61 C66 -75.8(2) . . . . ?
C66 C61 C62 C63 -0.1(3) . . . . ?
C56 C61 C62 C63 -178.22(19) . . . . ?
C61 C62 C63 C64 0.6(3) . . . . ?
C62 C63 C64 C65 -0.5(4) . . . . ?
C63 C64 C65 C66 -0.1(4) . . . . ?
C64 C65 C66 C61 0.6(4) . . . . ?
C62 C61 C66 C65 -0.5(3) . . . . ?
C56 C61 C66 C65 177.7(2) . . . . ?
N14 C56 C67 C72 85.3(3) . . . . ?
C61 C56 C67 C72 -148.2(2) . . . . ?
C55 C56 C67 C72 -23.4(3) . . . . ?
N14 C56 C67 C68 -87.8(2) . . . . ?
C61 C56 C67 C68 38.7(3) . . . . ?
C55 C56 C67 C68 163.5(2) . . . . ?
C72 C67 C68 C69 -0.9(4) . . . . ?
C56 C67 C68 C69 172.4(2) . . . . ?
C67 C68 C69 C70 1.4(4) . . . . ?
C68 C69 C70 C71 0.0(5) . . . . ?
C69 C70 C71 C72 -1.7(5) . . . . ?
C68 C67 C72 C71 -0.8(4) . . . . ?
C56 C67 C72 C71 -174.0(2) . . . . ?
C70 C71 C72 C67 2.2(5) . . . . ?
